data_1537572
loop_
_publ_author_name
'Larsson, K.'

_publ_section_title
;
 The crystal structure of octa-(silsesquioxane) (H Si O1.5) 8
;
_journal_name_full 'Arkiv foer Kemi'
_journal_page_first 215
_journal_page_last 219
_journal_volume 16
_journal_year 1960
_chemical_formula_sum 'H8 O12 Si8'
_chemical_name_systematic '(H Si O1.5)8'
_space_group_IT_number 148
_symmetry_space_group_name_Hall '-R 3'
_symmetry_space_group_name_H-M 'R -3 :H'
_cell_angle_alpha 90
_cell_angle_beta 90
_cell_angle_gamma 120
_cell_formula_units_Z 3
_cell_length_a 9.131
_cell_length_b 9.131
_cell_length_c 15.357
_cell_volume 1108.852
_citation_journal_id_ASTM ARKEAD
_cod_data_source_file Larsson_ARKEAD_1960_1684.cif
_cod_data_source_block H8O12Si8
_cod_database_code 1537572

loop_
_symmetry_equiv_pos_as_xyz
x,y,z
-y,x-y,z
-x+y,-x,z
-x,-y,-z
y,-x+y,-z
x-y,x,-z
x+2/3,y+1/3,z+1/3
-y+2/3,x-y+1/3,z+1/3
-x+y+2/3,-x+1/3,z+1/3
-x+2/3,-y+1/3,-z+1/3
y+2/3,-x+y+1/3,-z+1/3
x-y+2/3,x+1/3,-z+1/3
x+1/3,y+2/3,z+2/3
-y+1/3,x-y+2/3,z+2/3
-x+y+1/3,-x+2/3,z+2/3
-x+1/3,-y+2/3,-z+2/3
y+1/3,-x+y+2/3,-z+2/3
x-y+1/3,x+2/3,-z+2/3

loop_
_atom_site_label
_atom_site_type_symbol
_atom_site_fract_x
_atom_site_fract_y
_atom_site_fract_z
_atom_site_occupancy
_atom_site_U_iso_or_equiv
H1 H-1 0 0 0.232 1 0.0
O2 O-2 0.319 0.07 0.5 1 0.0
Si2 Si+4 0.31 0.203 0.4433 1 0.0
O1 O-2 0.188 0.1366 0.3612 1 0.0
Si1 Si+4 0 0 0.3283 1 0.0
H2 H-1 0.463 0.313 0.392 1 0.0
